data_7023574
loop_
_publ_author_name
'Abraham, Maria L.'
'Schulze, A. Carina'
'Korthaus, Alexander'
'Oppel, Iris M.'

_publ_section_title
;
 Oxidant-induced intramolecular triazole formation.
;
_journal_issue 45
_journal_name_full 'Dalton transactions (Cambridge, England : 2003)'
_journal_page_first 16066
_journal_page_last 16072
_journal_paper_doi 10.1039/c3dt51490k
_journal_volume 42
_journal_year 2013
_chemical_formula_moiety 'C40 H30 Br3 N6 O3 P Pd'
_chemical_formula_sum 'C40 H30 Br3 N6 O3 P Pd'
_chemical_formula_weight 1019.80
_chemical_name_common '[(PdPh3)H3Br3L]'
_chemical_name_systematic
; 
 ? 
;
_space_group_IT_number 2
_symmetry_cell_setting triclinic
_symmetry_space_group_name_Hall '-P 1'
_symmetry_space_group_name_H-M 'P -1'
_atom_sites_solution_hydrogens geom
_atom_sites_solution_primary direct
_atom_sites_solution_secondary difmap
_audit_creation_method SHELXL-97
_cell_angle_alpha 107.383(3)
_cell_angle_beta 104.036(4)
_cell_angle_gamma 99.477(3)
_cell_formula_units_Z 2
_cell_length_a 11.3937(5)
_cell_length_b 13.1258(5)
_cell_length_c 15.9585(6)
_cell_measurement_reflns_used 9118
_cell_measurement_temperature 113(2)
_cell_measurement_theta_max 28.6614
_cell_measurement_theta_min 2.5377
_cell_volume 2135.92(17)
_computing_cell_refinement 'CrysAlis RED 1.171.32.24 Oxford Diffraction'
_computing_data_collection 'CrysAlis CCD 1.171.32.24 Oxford Diffraction'
_computing_data_reduction 'CrysAlis RED 1.171.32.24 Oxford Diffraction'
_computing_molecular_graphics SHELXL-97
_computing_publication_material SHELXL-97
_computing_structure_refinement 'SHELXL-97 (Sheldrick, 1997)'
_computing_structure_solution 'SHELXS-97 (Sheldrick, 1990)'
_diffrn_ambient_temperature 113(2)
_diffrn_measured_fraction_theta_full 0.998
_diffrn_measured_fraction_theta_max 0.894
_diffrn_measurement_device_type 'Sapphire2-CCD, Oxford Diffraction'
_diffrn_measurement_method '960 images at 1.0 deg in \w and 30 sec.'
_diffrn_radiation_monochromator graphite
_diffrn_radiation_source 'fine-focus sealed tube'
_diffrn_radiation_type MoK\a
_diffrn_radiation_wavelength 0.71073
_diffrn_reflns_av_R_equivalents 0.0498
_diffrn_reflns_av_sigmaI/netI 0.1151
_diffrn_reflns_limit_h_max 15
_diffrn_reflns_limit_h_min -15
_diffrn_reflns_limit_k_max 17
_diffrn_reflns_limit_k_min -16
_diffrn_reflns_limit_l_max 20
_diffrn_reflns_limit_l_min -21
_diffrn_reflns_number 37056
_diffrn_reflns_theta_full 26.00
_diffrn_reflns_theta_max 28.77
_diffrn_reflns_theta_min 2.60
_exptl_absorpt_coefficient_mu 3.321
_exptl_absorpt_correction_T_max 0.75
_exptl_absorpt_correction_T_min 0.4585
_exptl_absorpt_correction_type multi-scan
_exptl_absorpt_process_details
;
CrysAlis RED, Oxford Diffraction Ltd.,
Version 1.171.32.24 (release 21-04-2008 CrysAlis171 .NET)
(compiled Apr 21 2008,18:23:10)
Empirical absorption correction using spherical harmonics,
 implemented in SCALE3 ABSPACK scaling algorithm.
;
_exptl_crystal_colour red
_exptl_crystal_density_diffrn 1.586
_exptl_crystal_density_method 'not measured'
_exptl_crystal_description rhomboidal
_exptl_crystal_F_000 1004
_exptl_crystal_size_max 0.373
_exptl_crystal_size_mid 0.143
_exptl_crystal_size_min 0.085
_platon_squeeze_details
;
;
_refine_diff_density_max 0.853
_refine_diff_density_min -0.454
_refine_diff_density_rms 0.113
_refine_ls_extinction_method none
_refine_ls_goodness_of_fit_ref 0.847
_refine_ls_hydrogen_treatment constr
_refine_ls_matrix_type full
_refine_ls_number_parameters 492
_refine_ls_number_reflns 9951
_refine_ls_number_restraints 0
_refine_ls_restrained_S_all 0.847
_refine_ls_R_factor_all 0.0771
_refine_ls_R_factor_gt 0.0381
_refine_ls_shift/su_max 0.005
_refine_ls_shift/su_mean 0.002
_refine_ls_structure_factor_coef Fsqd
_refine_ls_weighting_details 'calc w=1/[\s^2^(Fo^2^)+(0.0415P)^2^+0.0000P] where P=(Fo^2^+2Fc^2^)/3'
_refine_ls_weighting_scheme calc
_refine_ls_wR_factor_gt 0.0844
_refine_ls_wR_factor_ref 0.0892
_reflns_number_gt 5502
_reflns_number_total 9951
_reflns_threshold_expression >2sigma(I)
_cod_data_source_file c3dt51490k.txt
_cod_data_source_block 7
_cod_original_cell_volume 2135.92(15)
_cod_original_sg_symbol_Hall -P1
_cod_original_sg_symbol_H-M p-1
_cod_database_code 7023574

loop_
_symmetry_equiv_pos_as_xyz
'x, y, z'
'-x, -y, -z'

loop_
_atom_site_label
_atom_site_type_symbol
_atom_site_fract_x
_atom_site_fract_y
_atom_site_fract_z
_atom_site_U_iso_or_equiv
_atom_site_adp_type
_atom_site_occupancy
_atom_site_symmetry_multiplicity
_atom_site_calc_flag
_atom_site_refinement_flags
_atom_site_disorder_assembly
_atom_site_disorder_group
Pd11 Pd 0.31103(3) 0.15163(3) 0.35976(2) 0.01854(9) Uani 1 1 d . . .
P11 P 0.16282(10) 0.23210(8) 0.40960(7) 0.0182(2) Uani 1 1 d . . .
C1 C 0.3090(4) 0.0245(3) 0.1841(3) 0.0269(10) Uani 1 1 d . . .
N21 N 0.2725(4) -0.0272(3) 0.0892(2) 0.0355(10) Uani 1 1 d . . .
H21N H 0.2009 -0.0251 0.0542 0.043 Uiso 1 1 calc R . .
N22 N 0.3497(4) -0.0817(3) 0.0509(2) 0.0320(9) Uani 1 1 d . B .
C21 C 0.3096(5) -0.1392(4) -0.0358(3) 0.0356(12) Uani 1 1 d . . .
H21 H 0.2262 -0.1539 -0.0743 0.043 Uiso 1 1 calc R A 1
C22 C 0.420(3) -0.183(3) -0.071(2) 0.028(2) Uani 0.250(17) 1 d PG B 1
C23 C 0.526(3) -0.198(2) -0.0158(17) 0.044(2) Uani 0.250(17) 1 d PG B 1
C24 C 0.596(2) -0.263(2) -0.0563(17) 0.055(3) Uani 0.250(17) 1 d PG B 1
H24 H 0.6683 -0.2735 -0.0188 0.065 Uiso 0.250(17) 1 calc PR B 1
C25 C 0.559(3) -0.314(2) -0.1517(17) 0.048(3) Uani 0.250(17) 1 d PG B 1
H25 H 0.6069 -0.3593 -0.1794 0.057 Uiso 0.250(17) 1 calc PR B 1
C26 C 0.453(3) -0.300(2) -0.2066(16) 0.0369(19) Uani 0.250(17) 1 d PG B 1
C27 C 0.383(2) -0.234(2) -0.166(2) 0.0263(19) Uani 0.250(17) 1 d PG B 1
H27 H 0.3108 -0.2241 -0.2036 0.032 Uiso 0.250(17) 1 calc PR B 1
O2 O 0.549(7) -0.113(8) 0.070(5) 0.073(4) Uani 0.250(17) 1 d P B 1
H2 H 0.4822 -0.0935 0.0718 0.110 Uiso 0.250(17) 1 calc PR B 1
Br2 Br 0.4073(10) -0.3637(8) -0.3304(6) 0.0448(6) Uani 0.250(17) 1 d P B 1
C22' C 0.3892(7) -0.1947(8) -0.0795(7) 0.028(2) Uani 0.750(17) 1 d PG B 2
C23' C 0.5136(8) -0.1770(7) -0.0294(5) 0.044(2) Uani 0.750(17) 1 d PG B 2
C24' C 0.5959(5) -0.2180(8) -0.0739(5) 0.055(3) Uani 0.750(17) 1 d PG B 2
H24' H 0.6808 -0.2060 -0.0396 0.065 Uiso 0.750(17) 1 calc PR B 2
C25' C 0.5538(7) -0.2767(7) -0.1684(5) 0.048(3) Uani 0.750(17) 1 d PG B 2
H25' H 0.6100 -0.3048 -0.1987 0.057 Uiso 0.750(17) 1 calc PR B 2
C26' C 0.4294(8) -0.2944(6) -0.2185(5) 0.0369(19) Uani 0.750(17) 1 d PG B 2
C27' C 0.3471(6) -0.2534(8) -0.1741(7) 0.0263(19) Uani 0.750(17) 1 d PG B 2
H27' H 0.2621 -0.2655 -0.2083 0.032 Uiso 0.750(17) 1 calc PR B 2
O2' O 0.5661(18) -0.129(2) 0.0637(17) 0.073(4) Uani 0.750(17) 1 d P B 2
H2' H 0.5178 -0.1528 0.0899 0.110 Uiso 0.750(17) 1 calc PR B 2
Br2' Br 0.3784(5) -0.3665(2) -0.3489(3) 0.0448(6) Uani 0.750(17) 1 d P B 2
N11 N 0.4023(3) 0.0000(3) 0.2332(2) 0.0219(8) Uani 1 1 d . . .
N12 N 0.4310(3) 0.0655(2) 0.3247(2) 0.0187(8) Uani 1 1 d . . .
C11 C 0.5246(4) 0.0521(3) 0.3835(3) 0.0190(9) Uani 1 1 d . . .
H11 H 0.5677 0.0003 0.3588 0.023 Uiso 1 1 calc R . .
C12 C 0.5675(4) 0.1084(3) 0.4814(3) 0.0173(9) Uani 1 1 d . . .
C13 C 0.5020(4) 0.1755(3) 0.5306(3) 0.0187(9) Uani 1 1 d . . .
C14 C 0.5510(4) 0.2206(3) 0.6283(3) 0.0221(10) Uani 1 1 d . . .
H14 H 0.5070 0.2632 0.6623 0.027 Uiso 1 1 calc R . .
C15 C 0.6601(4) 0.2043(3) 0.6751(3) 0.0251(10) Uani 1 1 d . . .
H15 H 0.6917 0.2362 0.7406 0.030 Uiso 1 1 calc R . .
C16 C 0.7242(4) 0.1409(3) 0.6259(3) 0.0223(10) Uani 1 1 d . . .
C17 C 0.6781(4) 0.0930(3) 0.5312(3) 0.0217(9) Uani 1 1 d . . .
H17 H 0.7223 0.0485 0.4989 0.026 Uiso 1 1 calc R . .
O1 O 0.3975(2) 0.1979(2) 0.49402(17) 0.0241(7) Uani 1 1 d . . .
Br1 Br 0.87743(4) 0.12148(4) 0.69054(3) 0.03132(13) Uani 1 1 d . . .
N31 N 0.2460(3) 0.0966(3) 0.2202(2) 0.0219(8) Uani 1 1 d . . .
N32 N 0.1735(3) 0.1314(3) 0.1571(2) 0.0232(8) Uani 1 1 d . D .
C31 C 0.1497(4) 0.2254(3) 0.1882(3) 0.0237(10) Uani 1 1 d . . .
H31 H 0.1839 0.2661 0.2526 0.028 Uiso 1 1 calc R C 1
C32 C 0.0746(5) 0.2731(4) 0.1319(4) 0.0257(14) Uani 0.917(2) 1 d PG D 1
C33 C 0.0135(6) 0.2168(3) 0.0382(4) 0.0299(16) Uani 0.917(2) 1 d PG D 1
C34 C -0.0543(6) 0.2679(4) -0.0140(3) 0.0375(18) Uani 0.917(2) 1 d PG D 1
H34 H -0.0960 0.2294 -0.0781 0.045 Uiso 0.917(2) 1 calc PR D 1
C35 C -0.0609(5) 0.3752(4) 0.0274(3) 0.0438(19) Uani 0.917(2) 1 d PG D 1
H35 H -0.1072 0.4101 -0.0083 0.053 Uiso 0.917(2) 1 calc PR D 1
C36 C 0.0002(4) 0.4316(3) 0.1211(3) 0.0333(14) Uani 0.917(2) 1 d PG D 1
C37 C 0.0679(4) 0.3805(4) 0.1734(3) 0.0268(13) Uani 0.917(2) 1 d PG D 1
H37 H 0.1097 0.4190 0.2374 0.032 Uiso 0.917(2) 1 calc PR D 1
O3 O 0.0211(6) 0.1132(5) -0.0048(3) 0.0423(15) Uani 0.917(2) 1 d P D 1
H3 H 0.0640 0.0915 0.0339 0.063 Uiso 0.917(2) 1 calc PR D 1
Br3 Br -0.00477(11) 0.57872(7) 0.18026(4) 0.0473(3) Uani 0.917(2) 1 d P D 1
C32' C 0.061(5) 0.269(4) 0.122(4) 0.013(7) Uiso 0.083(2) 1 d PG D 2
C33' C 0.032(6) 0.231(4) 0.026(4) 0.013(7) Uiso 0.083(2) 1 d PG D 2
C34' C -0.036(6) 0.283(4) -0.025(3) 0.013(7) Uiso 0.083(2) 1 d PG D 2
H34' H -0.0555 0.2565 -0.0902 0.016 Uiso 0.083(2) 1 calc PR D 2
C35' C -0.075(5) 0.373(4) 0.020(3) 0.013(7) Uiso 0.083(2) 1 d PG D 2
H35' H -0.1215 0.4085 -0.0155 0.016 Uiso 0.083(2) 1 calc PR D 2
C36' C -0.046(4) 0.411(4) 0.115(3) 0.013(7) Uiso 0.083(2) 1 d PG D 2
C37' C 0.022(4) 0.359(4) 0.166(3) 0.013(7) Uiso 0.083(2) 1 d PG D 2
H37' H 0.0415 0.3857 0.2317 0.016 Uiso 0.083(2) 1 calc PR D 2
Br3' Br -0.0836(12) 0.5362(7) 0.1638(5) 0.0473(3) Uani 0.083(2) 1 d P D 2
O3' O 0.002(6) 0.102(6) -0.027(4) 0.013(7) Uiso 0.083(2) 1 d P D 2
H3' H 0.0435 0.0732 0.0067 0.020 Uiso 0.083(2) 1 calc PR D 2
C70 C 0.1826(4) 0.3758(3) 0.4165(3) 0.0190(9) Uani 1 1 d . . .
C75 C 0.3017(4) 0.4339(3) 0.4243(3) 0.0240(10) Uani 1 1 d . . .
H75 H 0.3682 0.3987 0.4273 0.029 Uiso 1 1 calc R . .
C74 C 0.3235(4) 0.5422(3) 0.4278(3) 0.0282(11) Uani 1 1 d . . .
H74 H 0.4045 0.5813 0.4332 0.034 Uiso 1 1 calc R . .
C73 C 0.2249(5) 0.5935(3) 0.4235(3) 0.0294(11) Uani 1 1 d . . .
H73 H 0.2393 0.6678 0.4257 0.035 Uiso 1 1 calc R . .
C72 C 0.1086(4) 0.5381(3) 0.4160(3) 0.0255(10) Uani 1 1 d . . .
H72 H 0.0425 0.5738 0.4127 0.031 Uiso 1 1 calc R . .
C71 C 0.0860(4) 0.4300(3) 0.4132(3) 0.0241(10) Uani 1 1 d . . .
H71 H 0.0049 0.3924 0.4090 0.029 Uiso 1 1 calc R . .
C60 C -0.0005(4) 0.1608(3) 0.3471(3) 0.0199(9) Uani 1 1 d . . .
C65 C -0.0927(4) 0.1897(3) 0.3876(3) 0.0254(10) Uani 1 1 d . . .
H65 H -0.0682 0.2434 0.4480 0.030 Uiso 1 1 calc R . .
C64 C -0.2179(4) 0.1415(3) 0.3413(3) 0.0283(11) Uani 1 1 d . . .
H64 H -0.2798 0.1638 0.3680 0.034 Uiso 1 1 calc R . .
C63 C -0.2516(4) 0.0607(4) 0.2559(3) 0.0317(11) Uani 1 1 d . . .
H63 H -0.3379 0.0269 0.2235 0.038 Uiso 1 1 calc R . .
C62 C -0.1632(4) 0.0273(3) 0.2158(3) 0.0249(10) Uani 1 1 d . . .
H62 H -0.1882 -0.0302 0.1572 0.030 Uiso 1 1 calc R . .
C61 C -0.0379(4) 0.0787(3) 0.2619(3) 0.0228(10) Uani 1 1 d . . .
H61 H 0.0232 0.0569 0.2342 0.027 Uiso 1 1 calc R . .
C50 C 0.1762(4) 0.2354(3) 0.5263(3) 0.0203(9) Uani 1 1 d . . .
C55 C 0.1438(4) 0.1356(3) 0.5392(3) 0.0259(10) Uani 1 1 d . . .
H55 H 0.1073 0.0692 0.4872 0.031 Uiso 1 1 calc R . .
C54 C 0.1642(4) 0.1322(4) 0.6271(3) 0.0325(11) Uani 1 1 d . . .
H54 H 0.1440 0.0634 0.6352 0.039 Uiso 1 1 calc R . .
C53 C 0.2135(4) 0.2279(4) 0.7028(3) 0.0377(12) Uani 1 1 d . . .
H53 H 0.2275 0.2259 0.7634 0.045 Uiso 1 1 calc R . .
C52 C 0.2424(5) 0.3273(4) 0.6895(3) 0.0404(13) Uani 1 1 d . . .
H52 H 0.2756 0.3938 0.7417 0.048 Uiso 1 1 calc R . .
C51 C 0.2245(4) 0.3319(3) 0.6033(3) 0.0272(11) Uani 1 1 d . . .
H51 H 0.2450 0.4011 0.5959 0.033 Uiso 1 1 calc R . .

loop_
_atom_site_aniso_label
_atom_site_aniso_U_11
_atom_site_aniso_U_22
_atom_site_aniso_U_33
_atom_site_aniso_U_23
_atom_site_aniso_U_13
_atom_site_aniso_U_12
Pd11 0.02265(19) 0.01830(18) 0.01754(17) 0.00653(13) 0.00911(14) 0.00808(14)
P11 0.0220(6) 0.0166(5) 0.0188(5) 0.0070(4) 0.0087(5) 0.0069(5)
C1 0.042(3) 0.022(2) 0.021(2) 0.0089(19) 0.013(2) 0.013(2)
N21 0.053(3) 0.039(2) 0.017(2) 0.0079(17) 0.0071(19) 0.030(2)
N22 0.047(3) 0.026(2) 0.025(2) 0.0047(17) 0.0178(19) 0.0154(19)
C21 0.060(3) 0.033(3) 0.020(2) 0.009(2) 0.013(2) 0.029(3)
C22 0.032(5) 0.021(3) 0.026(4) 0.003(3) 0.014(4) -0.003(4)
C23 0.029(4) 0.053(5) 0.031(4) -0.009(3) 0.010(3) 0.002(3)
C24 0.026(3) 0.068(8) 0.048(5) -0.006(4) 0.011(3) 0.005(4)
C25 0.041(4) 0.049(6) 0.046(5) -0.002(4) 0.030(4) 0.002(4)
C26 0.051(5) 0.024(3) 0.031(3) 0.001(2) 0.022(3) -0.001(3)
C27 0.032(5) 0.011(4) 0.025(3) 0.001(3) 0.007(4) -0.007(4)
O2 0.027(7) 0.106(10) 0.041(4) -0.036(5) 0.011(4) 0.011(4)
Br2 0.0733(17) 0.0350(3) 0.0207(12) -0.0005(7) 0.0207(11) 0.0098(8)
C22' 0.032(5) 0.021(3) 0.026(4) 0.003(3) 0.014(4) -0.003(4)
C23' 0.029(4) 0.053(5) 0.031(4) -0.009(3) 0.010(3) 0.002(3)
C24' 0.026(3) 0.068(8) 0.048(5) -0.006(4) 0.011(3) 0.005(4)
C25' 0.041(4) 0.049(6) 0.046(5) -0.002(4) 0.030(4) 0.002(4)
C26' 0.051(5) 0.024(3) 0.031(3) 0.001(2) 0.022(3) -0.001(3)
C27' 0.032(5) 0.011(4) 0.025(3) 0.001(3) 0.007(4) -0.007(4)
O2' 0.027(7) 0.106(10) 0.041(4) -0.036(5) 0.011(4) 0.011(4)
Br2' 0.0733(17) 0.0350(3) 0.0207(12) -0.0005(7) 0.0207(11) 0.0098(8)
N11 0.030(2) 0.0203(19) 0.0131(17) 0.0008(15) 0.0071(15) 0.0086(16)
N12 0.0189(19) 0.0131(17) 0.0217(18) 0.0000(14) 0.0093(15) 0.0049(15)
C11 0.020(2) 0.013(2) 0.029(2) 0.0079(18) 0.0160(19) 0.0047(18)
C12 0.016(2) 0.010(2) 0.024(2) 0.0067(17) 0.0055(18) -0.0019(17)
C13 0.019(2) 0.019(2) 0.021(2) 0.0097(18) 0.0115(18) 0.0033(18)
C14 0.023(2) 0.022(2) 0.023(2) 0.0075(19) 0.0103(19) 0.0068(19)
C15 0.032(3) 0.024(2) 0.019(2) 0.0087(18) 0.005(2) 0.006(2)
C16 0.019(2) 0.014(2) 0.032(2) 0.0098(19) 0.0029(19) 0.0038(18)
C17 0.023(2) 0.013(2) 0.031(2) 0.0095(18) 0.010(2) 0.0041(18)
O1 0.0228(17) 0.0289(17) 0.0195(15) 0.0038(13) 0.0069(13) 0.0117(13)
Br1 0.0270(3) 0.0281(3) 0.0345(3) 0.0088(2) 0.0019(2) 0.0113(2)
N31 0.032(2) 0.0214(19) 0.0163(18) 0.0072(15) 0.0093(16) 0.0139(16)
N32 0.031(2) 0.026(2) 0.0179(18) 0.0100(16) 0.0101(16) 0.0127(17)
C31 0.032(3) 0.024(2) 0.019(2) 0.0099(19) 0.012(2) 0.010(2)
C32 0.039(4) 0.022(3) 0.021(3) 0.011(2) 0.012(3) 0.014(2)
C33 0.044(4) 0.018(3) 0.028(3) 0.011(2) 0.008(3) 0.009(3)
C34 0.056(5) 0.030(3) 0.022(3) 0.011(2) 0.001(3) 0.010(3)
C35 0.065(5) 0.040(3) 0.029(3) 0.019(3) 0.002(3) 0.029(3)
C36 0.041(4) 0.031(3) 0.036(3) 0.016(3) 0.018(3) 0.017(3)
C37 0.038(4) 0.027(3) 0.021(3) 0.010(2) 0.014(3) 0.012(3)
O3 0.070(4) 0.024(3) 0.016(3) 0.000(2) -0.012(2) 0.019(2)
Br3 0.0788(8) 0.0313(4) 0.0337(3) 0.0099(3) 0.0109(4) 0.0317(5)
Br3' 0.0788(8) 0.0313(4) 0.0337(3) 0.0099(3) 0.0109(4) 0.0317(5)
C70 0.026(2) 0.017(2) 0.018(2) 0.0067(17) 0.0093(18) 0.0086(19)
C75 0.026(3) 0.021(2) 0.022(2) 0.0055(18) 0.0063(19) 0.004(2)
C74 0.035(3) 0.022(2) 0.024(2) 0.0064(19) 0.010(2) -0.002(2)
C73 0.051(3) 0.018(2) 0.022(2) 0.0090(19) 0.014(2) 0.008(2)
C72 0.036(3) 0.021(2) 0.021(2) 0.0050(18) 0.012(2) 0.012(2)
C71 0.028(3) 0.026(2) 0.024(2) 0.0096(19) 0.015(2) 0.009(2)
C60 0.022(2) 0.019(2) 0.027(2) 0.0143(19) 0.0111(19) 0.0083(18)
C65 0.032(3) 0.023(2) 0.028(2) 0.015(2) 0.013(2) 0.008(2)
C64 0.027(3) 0.029(3) 0.034(3) 0.018(2) 0.014(2) 0.003(2)
C63 0.025(3) 0.033(3) 0.037(3) 0.021(2) 0.002(2) 0.001(2)
C62 0.029(3) 0.023(2) 0.021(2) 0.0112(19) 0.005(2) 0.002(2)
C61 0.029(3) 0.022(2) 0.024(2) 0.0135(19) 0.010(2) 0.008(2)
C50 0.019(2) 0.027(2) 0.020(2) 0.0121(19) 0.0082(18) 0.0095(19)
C55 0.027(2) 0.027(2) 0.027(2) 0.010(2) 0.012(2) 0.009(2)
C54 0.040(3) 0.034(3) 0.033(3) 0.020(2) 0.017(2) 0.008(2)
C53 0.041(3) 0.052(3) 0.025(3) 0.019(2) 0.014(2) 0.010(3)
C52 0.054(4) 0.036(3) 0.015(2) -0.004(2) 0.010(2) -0.004(3)
C51 0.034(3) 0.025(2) 0.020(2) 0.0062(19) 0.012(2) -0.001(2)

loop_
_atom_type_symbol
_atom_type_description
_atom_type_scat_dispersion_real
_atom_type_scat_dispersion_imag
_atom_type_scat_source
C C 0.0033 0.0016 'International Tables Vol C Tables 4.2.6.8 and 6.1.1.4'
H H 0.0000 0.0000 'International Tables Vol C Tables 4.2.6.8 and 6.1.1.4'
N N 0.0061 0.0033 'International Tables Vol C Tables 4.2.6.8 and 6.1.1.4'
O O 0.0106 0.0060 'International Tables Vol C Tables 4.2.6.8 and 6.1.1.4'
P P 0.1023 0.0942 'International Tables Vol C Tables 4.2.6.8 and 6.1.1.4'
Br Br -0.2901 2.4595 'International Tables Vol C Tables 4.2.6.8 and 6.1.1.4'
Pd Pd -0.9988 1.0072 'International Tables Vol C Tables 4.2.6.8 and 6.1.1.4'

loop_
_geom_angle_atom_site_label_1
_geom_angle_atom_site_label_2
_geom_angle_atom_site_label_3
_geom_angle
O1 Pd11 N12 93.56(12)
O1 Pd11 N31 171.33(13)
N12 Pd11 N31 77.95(13)
O1 Pd11 P11 83.15(8)
N12 Pd11 P11 171.49(10)
N31 Pd11 P11 105.51(10)
C60 P11 C50 102.82(19)
C60 P11 C70 107.25(18)
C50 P11 C70 105.42(18)
C60 P11 Pd11 117.11(14)
C50 P11 Pd11 109.33(13)
C70 P11 Pd11 113.77(14)
N11 C1 N31 124.2(4)
N11 C1 N21 117.4(4)
N31 C1 N21 118.4(4)
N22 N21 C1 118.7(4)
C21 N22 N21 118.3(4)
N22 C21 C22' 120.2(6)
N22 C21 C22 110.9(14)
C22' C21 C22 10.6(16)
C23 C22 C27 120.0
C23 C22 C21 126(2)
C27 C22 C21 112(2)
C22 C23 C24 120.0
C22 C23 O2 102(4)
C24 C23 O2 136(3)
C25 C24 C23 120.0
C26 C25 C24 120.0
C25 C26 C27 120.0
C25 C26 Br2 120.0(18)
C27 C26 Br2 120.0(18)
C26 C27 C22 120.0
C23' C22' C27' 120.0
C23' C22' C21 119.4(6)
C27' C22' C21 120.0(6)
O2' C23' C24' 113.0(8)
O2' C23' C22' 126.8(8)
C24' C23' C22' 120.0
C23' C24' C25' 120.0
C24' C25' C26' 120.0
C27' C26' C25' 120.0
C27' C26' Br2' 121.2(5)
C25' C26' Br2' 118.6(5)
C26' C27' C22' 120.0
C1 N11 N12 108.8(3)
C11 N12 N11 116.5(3)
C11 N12 Pd11 124.8(3)
N11 N12 Pd11 117.8(2)
N12 C11 C12 125.9(4)
C17 C12 C13 118.8(4)
C17 C12 C11 117.3(4)
C13 C12 C11 123.8(4)
O1 C13 C14 116.0(4)
O1 C13 C12 126.1(4)
C14 C13 C12 117.9(4)
C15 C14 C13 121.9(4)
C14 C15 C16 119.4(4)
C17 C16 C15 120.6(4)
C17 C16 Br1 120.0(3)
C15 C16 Br1 119.4(3)
C16 C17 C12 121.4(4)
C13 O1 Pd11 125.1(2)
C1 N31 N32 114.4(3)
C1 N31 Pd11 109.9(3)
N32 N31 Pd11 134.1(3)
C31 N32 N31 117.2(3)
N32 C31 C32 124.3(4)
N32 C31 C32' 121(2)
C32 C31 C32' 4(2)
C33 C32 C37 120.0
C33 C32 C31 122.1(4)
C37 C32 C31 117.8(4)
O3 C33 C32 121.4(4)
O3 C33 C34 118.6(4)
C32 C33 C34 120.0
C33 C34 C35 120.0
C36 C35 C34 120.0
C37 C36 C35 120.0
C37 C36 Br3 118.6(3)
C35 C36 Br3 121.4(3)
C36 C37 C32 120.0
C33' C32' C37' 120.0
C33' C32' C31 125(3)
C37' C32' C31 115(3)
C34' C33' C32' 120.0
C34' C33' O3' 112(4)
C32' C33' O3' 118(4)
C33' C34' C35' 120.0
C36' C35' C34' 120.0
C37' C36' C35' 120.0
C37' C36' Br3' 124(3)
C35' C36' Br3' 115(3)
C36' C37' C32' 120.0
C75 C70 C71 118.6(4)
C75 C70 P11 117.3(3)
C71 C70 P11 124.2(3)
C74 C75 C70 120.7(4)
C75 C74 C73 119.3(4)
C72 C73 C74 120.7(4)
C73 C72 C71 120.5(4)
C72 C71 C70 120.2(4)
C61 C60 C65 118.3(4)
C61 C60 P11 122.6(3)
C65 C60 P11 119.1(3)
C64 C65 C60 121.2(4)
C63 C64 C65 118.7(4)
C64 C63 C62 121.6(4)
C63 C62 C61 119.1(4)
C60 C61 C62 121.0(4)
C51 C50 C55 118.7(4)
C51 C50 P11 123.0(3)
C55 C50 P11 118.1(3)
C54 C55 C50 120.5(4)
C53 C54 C55 120.3(4)
C54 C53 C52 119.0(4)
C51 C52 C53 121.4(4)
C52 C51 C50 120.0(4)

loop_
_geom_bond_atom_site_label_1
_geom_bond_atom_site_label_2
_geom_bond_distance
Pd11 O1 1.983(3)
Pd11 N12 1.990(3)
Pd11 N31 2.023(3)
Pd11 P11 2.3101(11)
P11 C60 1.817(4)
P11 C50 1.819(4)
P11 C70 1.828(4)
C1 N11 1.307(5)
C1 N31 1.357(5)
C1 N21 1.384(5)
N21 N22 1.366(5)
N22 C21 1.285(5)
C21 C22' 1.435(8)
C21 C22 1.61(2)
C22 C23 1.3900
C22 C27 1.3900
C23 C24 1.3900
C23 O2 1.41(6)
C24 C25 1.3900
C25 C26 1.3900
C26 C27 1.3900
C26 Br2 1.80(2)
C22' C23' 1.3900
C22' C27' 1.3900
C23' O2' 1.36(2)
C23' C24' 1.3900
C24' C25' 1.3900
C25' C26' 1.3900
C26' C27' 1.3900
C26' Br2' 1.902(7)
N11 N12 1.379(4)
N12 C11 1.313(5)
C11 C12 1.431(5)
C12 C17 1.397(5)
C12 C13 1.427(5)
C13 O1 1.314(5)
C13 C14 1.418(5)
C14 C15 1.371(5)
C15 C16 1.390(6)
C16 C17 1.377(5)
C16 Br1 1.899(4)
N31 N32 1.380(4)
N32 C31 1.286(5)
C31 C32 1.439(6)
C31 C32' 1.58(4)
C32 C33 1.3900
C32 C37 1.3900
C33 O3 1.356(7)
C33 C34 1.3900
C34 C35 1.3900
C35 C36 1.3900
C36 C37 1.3900
C36 Br3 1.897(4)
C32' C33' 1.3900
C32' C37' 1.3900
C33' C34' 1.3900
C33' O3' 1.59(8)
C34' C35' 1.3900
C35' C36' 1.3900
C36' C37' 1.3900
C36' Br3' 1.76(4)
C70 C75 1.399(6)
C70 C71 1.405(5)
C75 C74 1.383(5)
C74 C73 1.399(6)
C73 C72 1.362(6)
C72 C71 1.384(5)
C60 C61 1.373(5)
C60 C65 1.407(6)
C65 C64 1.376(6)
C64 C63 1.370(6)
C63 C62 1.381(6)
C62 C61 1.383(6)
C50 C51 1.389(5)
C50 C55 1.391(5)
C55 C54 1.380(6)
C54 C53 1.373(6)
C53 C52 1.383(6)
C52 C51 1.362(6)

loop_
_platon_squeeze_void_nr
_platon_squeeze_void_average_x
_platon_squeeze_void_average_y
_platon_squeeze_void_average_z
_platon_squeeze_void_volume
_platon_squeeze_void_count_electrons
_platon_squeeze_void_content
1 0.500 0.500 1.000 303 29 ' '
2 0.156 0.542 0.716 10 -1 ' '
3 0.844 0.458 0.284 10 -1 ' '
